data_1565656
loop_
_publ_author_name
'Shakirova, Olga'
'Protsenko, Alexandra'
'Protsenko, Alexander'
'Kuratieva, Natalia'
'Fowles, Samantha'
'Turnbull, Mark M.'

_publ_section_title
;
 Syntheses, structures and properties of copper(II) and cobalt(II)
 complexes with 5(3)-amino-2-chloro-3(5)-methylpyridine isomer cations
;
_journal_name_full 'Inorganica Chimica Acta'
_journal_page_first 119246
_journal_paper_doi 10.1016/j.ica.2019.119246
_journal_volume 500
_journal_year 2020
_chemical_formula_moiety '2(C6 H8 Cl N2), Cl4 Cu'
_chemical_formula_sum 'C12 H16 Cl6 Cu N4'
_chemical_formula_weight 492.53
_space_group_crystal_system monoclinic
_space_group_IT_number 14
_space_group_name_Hall '-P 2ybc'
_space_group_name_H-M_alt 'P 1 21/c 1'
_atom_sites_solution_hydrogens geom
_atom_sites_solution_primary direct
_atom_sites_solution_secondary difmap
_cell_angle_alpha 90
_cell_angle_beta 100.146(2)
_cell_angle_gamma 90
_cell_formula_units_Z 2
_cell_length_a 18.0407(16)
_cell_length_b 7.3919(6)
_cell_length_c 7.3131(5)
_cell_measurement_reflns_used 4795
_cell_measurement_temperature 296(2)
_cell_measurement_theta_max 27.46
_cell_measurement_theta_min 2.98
_cell_volume 959.99(13)
_computing_cell_refinement 'Bruker SAINT'
_computing_data_collection 'Bruker APEX2'
_computing_data_reduction 'Bruker SAINT'
_computing_molecular_graphics 'Bruker SHELXTL'
_computing_publication_material 'Bruker SHELXTL'
_computing_structure_refinement 'Bruker SHELXTL'
_computing_structure_solution 'Bruker SHELXTL'
_diffrn_ambient_temperature 296(2)
_diffrn_detector_area_resol_mean 25
_diffrn_measured_fraction_theta_full 0.994
_diffrn_measured_fraction_theta_max 0.995
_diffrn_measurement_device_type 'Bruker Nonius X8Apex CCD area-detector'
_diffrn_measurement_method '\f scans'
_diffrn_radiation_probe x-ray
_diffrn_radiation_type MoK\a
_diffrn_radiation_wavelength 0.71073
_diffrn_reflns_av_R_equivalents 0.0345
_diffrn_reflns_av_unetI/netI 0.0281
_diffrn_reflns_Laue_measured_fraction_full 0.994
_diffrn_reflns_Laue_measured_fraction_max 0.995
_diffrn_reflns_limit_h_max 22
_diffrn_reflns_limit_h_min -22
_diffrn_reflns_limit_k_max 9
_diffrn_reflns_limit_k_min -9
_diffrn_reflns_limit_l_max 9
_diffrn_reflns_limit_l_min -9
_diffrn_reflns_number 7803
_diffrn_reflns_point_group_measured_fraction_full 0.994
_diffrn_reflns_point_group_measured_fraction_max 0.995
_diffrn_reflns_theta_full 25.250
_diffrn_reflns_theta_max 26.367
_diffrn_reflns_theta_min 3.586
_exptl_absorpt_coefficient_mu 1.974
_exptl_absorpt_correction_T_max 0.747
_exptl_absorpt_correction_T_min 0.642
_exptl_absorpt_correction_type multi-scan
_exptl_absorpt_process_details 'Bruker SADABS'
_exptl_crystal_colour yellow
_exptl_crystal_density_diffrn 1.704
_exptl_crystal_description plate
_exptl_crystal_F_000 494
_exptl_crystal_size_max 0.330
_exptl_crystal_size_mid 0.150
_exptl_crystal_size_min 0.100
_refine_diff_density_max 0.424
_refine_diff_density_min -0.308
_refine_diff_density_rms 0.055
_refine_ls_extinction_coef .
_refine_ls_extinction_method none
_refine_ls_goodness_of_fit_ref 1.096
_refine_ls_hydrogen_treatment constr
_refine_ls_matrix_type full
_refine_ls_number_parameters 113
_refine_ls_number_reflns 1953
_refine_ls_number_restraints 6
_refine_ls_restrained_S_all 1.189
_refine_ls_R_factor_all 0.0287
_refine_ls_R_factor_gt 0.0259
_refine_ls_shift/su_max 0.003
_refine_ls_shift/su_mean 0.000
_refine_ls_structure_factor_coef Fsqd
_refine_ls_weighting_details 'w=1/[\s^2^(Fo^2^)+(0.0160P)^2^+0.7806P] where P=(Fo^2^+2Fc^2^)/3'
_refine_ls_weighting_scheme calc
_refine_ls_wR_factor_gt 0.0628
_refine_ls_wR_factor_ref 0.0639
_reflns_Friedel_coverage 0.000
_reflns_Friedel_fraction_full .
_reflns_Friedel_fraction_max .
_reflns_number_gt 1784
_reflns_number_total 1953
_reflns_threshold_expression >2\s(I)
_cod_data_source_file ICA-2020-500-119246.cif
_cod_data_source_block shak101
_cod_original_sg_symbol_H-M 'P 21/c'
_cod_database_code 1565656
_shelx_space_group_comment
;
The symmetry employed for this shelxl refinement is uniquely defined
by the following loop, which should always be used as a source of
symmetry information in preference to the above space-group names.
They are only intended as comments.
;
_shelx_estimated_absorpt_t_min 0.562
_shelx_estimated_absorpt_t_max 0.827

loop_
_space_group_symop_operation_xyz
'x, y, z'
'-x, y+1/2, -z+1/2'
'-x, -y, -z'
'x, -y-1/2, z-1/2'

loop_
_atom_site_label
_atom_site_type_symbol
_atom_site_fract_x
_atom_site_fract_y
_atom_site_fract_z
_atom_site_U_iso_or_equiv
_atom_site_adp_type
_atom_site_occupancy
_atom_site_site_symmetry_order
_atom_site_calc_flag
_atom_site_refinement_flags_posn
_atom_site_refinement_flags_adp
_atom_site_refinement_flags_occupancy
_atom_site_disorder_assembly
_atom_site_disorder_group
Cu1 Cu 0.0000 0.5000 0.5000 0.02420(11) Uani 1 2 d S . P . .
Cl1 Cl 0.01904(3) 0.28923(7) 0.27994(7) 0.03370(14) Uani 1 1 d . . . . .
Cl2 Cl 0.12625(3) 0.54738(8) 0.57256(8) 0.03648(14) Uani 1 1 d . . . . .
Cl3A Cl 0.4420(4) 0.3337(10) 0.2138(11) 0.0752(9) Uani 0.418(11) 1 d . U P A 1
Cl3B Cl 0.4492(3) 0.3908(9) 0.1883(8) 0.0752(9) Uani 0.582(11) 1 d . . P A 2
N1 N 0.30984(14) 0.3340(4) 0.0195(3) 0.0615(7) Uani 1 1 d . . . . .
N2 N 0.12286(10) 0.5218(3) 0.0484(3) 0.0376(4) Uani 1 1 d . . . . .
H2A H 0.0998 0.4601 0.1266 0.056 Uiso 1 1 calc R U . . .
H2B H 0.1050 0.4873 -0.0676 0.056 Uiso 1 1 calc R U . . .
H2C H 0.1145 0.6396 0.0602 0.056 Uiso 1 1 calc R U . . .
C1 C 0.23610(15) 0.3695(4) -0.0148(4) 0.0484(6) Uani 1 1 d . . . . .
H1 H 0.2059 0.3124 -0.1144 0.058 Uiso 1 1 calc R U . . .
C2 C 0.20387(12) 0.4865(3) 0.0912(3) 0.0284(4) Uani 1 1 d . . . . .
C3 C 0.24795(12) 0.5707(3) 0.2399(3) 0.0342(5) Uani 1 1 d . . . . .
H3 H 0.2264 0.6514 0.3128 0.041 Uiso 1 1 calc R U . . .
C4 C 0.32402(13) 0.5350(3) 0.2805(3) 0.0382(5) Uani 1 1 d . . . . .
C5 C 0.35080(14) 0.4168(4) 0.1620(4) 0.0460(6) Uani 1 1 d . . . . .
C6 C 0.37410(18) 0.6196(5) 0.4449(5) 0.0766(11) Uani 1 1 d . . . B 1
H6C H 0.4104 0.6966 0.4022 0.115 Uiso 1 1 calc R U . B 1
H6B H 0.3998 0.5262 0.5226 0.115 Uiso 1 1 calc R U . B 1
H6A H 0.3441 0.6898 0.5147 0.115 Uiso 1 1 calc R U . B 1

loop_
_atom_site_aniso_label
_atom_site_aniso_U_11
_atom_site_aniso_U_22
_atom_site_aniso_U_33
_atom_site_aniso_U_23
_atom_site_aniso_U_13
_atom_site_aniso_U_12
Cu1 0.02325(19) 0.02420(18) 0.02489(18) -0.00585(13) 0.00350(13) -0.00086(13)
Cl1 0.0436(3) 0.0284(3) 0.0294(2) -0.00759(19) 0.0071(2) 0.0030(2)
Cl2 0.0238(3) 0.0380(3) 0.0468(3) 0.0001(2) 0.0039(2) -0.0034(2)
Cl3A 0.0314(9) 0.091(2) 0.1022(15) -0.0072(17) 0.0096(8) 0.0146(14)
Cl3B 0.0314(9) 0.091(2) 0.1022(15) -0.0072(17) 0.0096(8) 0.0146(14)
N1 0.0501(14) 0.0743(17) 0.0575(14) -0.0259(13) 0.0027(11) 0.0229(13)
N2 0.0269(10) 0.0368(10) 0.0477(11) 0.0018(8) 0.0024(8) -0.0012(8)
C1 0.0469(15) 0.0492(15) 0.0442(13) -0.0185(11) -0.0056(11) 0.0084(12)
C2 0.0260(10) 0.0258(10) 0.0333(10) 0.0050(8) 0.0048(8) -0.0002(8)
C3 0.0344(12) 0.0345(11) 0.0345(11) -0.0048(9) 0.0086(9) -0.0002(9)
C4 0.0338(12) 0.0411(13) 0.0380(12) -0.0030(10) 0.0015(10) -0.0036(10)
C5 0.0299(12) 0.0549(15) 0.0530(14) -0.0016(12) 0.0070(11) 0.0091(11)
C6 0.0491(18) 0.095(3) 0.076(2) -0.034(2) -0.0161(16) -0.0017(17)

loop_
_atom_type_symbol
_atom_type_description
_atom_type_scat_dispersion_real
_atom_type_scat_dispersion_imag
_atom_type_scat_source
C C 0.0033 0.0016 'International Tables Vol C Tables 4.2.6.8 and 6.1.1.4'
H H 0.0000 0.0000 'International Tables Vol C Tables 4.2.6.8 and 6.1.1.4'
N N 0.0061 0.0033 'International Tables Vol C Tables 4.2.6.8 and 6.1.1.4'
Cl Cl 0.1484 0.1585 'International Tables Vol C Tables 4.2.6.8 and 6.1.1.4'
Cu Cu 0.3201 1.2651 'International Tables Vol C Tables 4.2.6.8 and 6.1.1.4'

loop_
_geom_angle_atom_site_label_1
_geom_angle_atom_site_label_2
_geom_angle_atom_site_label_3
_geom_angle
_geom_angle_site_symmetry_1
_geom_angle_site_symmetry_3
Cl2 Cu1 Cl2 180.0 . 3_566
Cl2 Cu1 Cl1 90.04(2) . .
Cl2 Cu1 Cl1 89.96(2) 3_566 .
Cl2 Cu1 Cl1 89.96(2) . 3_566
Cl2 Cu1 Cl1 90.04(2) 3_566 3_566
Cl1 Cu1 Cl1 180.0 . 3_566
C5 N1 C1 117.3(2) . .
C2 N2 H2A 109.5 . .
C2 N2 H2B 109.5 . .
H2A N2 H2B 109.5 . .
C2 N2 H2C 109.5 . .
H2A N2 H2C 109.5 . .
H2B N2 H2C 109.5 . .
N1 C1 C2 122.0(2) . .
N1 C1 H1 119.0 . .
C2 C1 H1 119.0 . .
C1 C2 C3 119.5(2) . .
C1 C2 N2 120.2(2) . .
C3 C2 N2 120.28(19) . .
C4 C3 C2 119.9(2) . .
C4 C3 H3 120.1 . .
C2 C3 H3 120.1 . .
C5 C4 C3 115.6(2) . .
C5 C4 C6 122.6(2) . .
C3 C4 C6 121.8(2) . .
N1 C5 C4 125.6(2) . .
N1 C5 Cl3A 112.8(3) . .
C4 C5 Cl3A 120.8(3) . .
N1 C5 Cl3B 116.7(3) . .
C4 C5 Cl3B 117.3(3) . .
C4 C6 H6C 109.5 . .
C4 C6 H6B 109.5 . .
H6C C6 H6B 109.5 . .
C4 C6 H6A 109.5 . .
H6C C6 H6A 109.5 . .
H6B C6 H6A 109.5 . .

loop_
_geom_bond_atom_site_label_1
_geom_bond_atom_site_label_2
_geom_bond_distance
_geom_bond_site_symmetry_2
Cu1 Cl2 2.2728(5) .
Cu1 Cl2 2.2729(5) 3_566
Cu1 Cl1 2.3087(5) .
Cu1 Cl1 2.3087(5) 3_566
Cl3A C5 1.734(7) .
Cl3B C5 1.762(5) .
N1 C5 1.317(3) .
N1 C1 1.336(3) .
N2 C2 1.463(3) .
N2 H2A 0.8900 .
N2 H2B 0.8900 .
N2 H2C 0.8900 .
C1 C2 1.359(3) .
C1 H1 0.9300 .
C2 C3 1.377(3) .
C3 C4 1.378(3) .
C3 H3 0.9300 .
C4 C5 1.377(4) .
C4 C6 1.506(3) .
C6 H6C 0.9600 .
C6 H6B 0.9600 .
C6 H6A 0.9600 .
